data_7038225
loop_
_publ_author_name
'Lai, Ya-Yuan'
'Chang, Yu-Chang'
'Chen, Jyh-Horung'
'Wang, Shin-Shin'
'Tung, Jo-Yu'

_publ_section_title
;
 Axial zero-field splitting in mononuclear Co(ii) 2-N substituted
 N-confused porphyrin: Co(2-NC3H5-21-Y-CH2C6H4CH3-NCTPP)Cl (Y = o, m, p)
 and Co(2-NC3H5-21-CH2C6H5-NCTPP)Cl.
;
_journal_issue 11
_journal_name_full 'Dalton transactions (Cambridge, England : 2003)'
_journal_page_first 4854
_journal_page_last 4862
_journal_paper_doi 10.1039/c6dt00137h
_journal_volume 45
_journal_year 2016
_chemical_formula_moiety 'C55 H41 Cl Co N4'
_chemical_formula_sum 'C55 H41 Cl Co N4'
_chemical_formula_weight 852.30
_space_group_IT_number 14
_symmetry_cell_setting monoclinic
_symmetry_Int_Tables_number 14
_symmetry_space_group_name_Hall '-P 2ybc'
_symmetry_space_group_name_H-M 'P 1 21/c 1'
_atom_sites_solution_hydrogens geom
_atom_sites_solution_primary direct
_atom_sites_solution_secondary difmap
_audit_creation_method SHELXL-97
_audit_update_record
;
2016-01-28 deposited with the CCDC.
2016-02-01 downloaded from the CCDC.
;
_cell_angle_alpha 90.00
_cell_angle_beta 106.933(3)
_cell_angle_gamma 90.00
_cell_formula_units_Z 4
_cell_length_a 12.8223(3)
_cell_length_b 20.6909(5)
_cell_length_c 21.2390(7)
_cell_measurement_reflns_used 10221
_cell_measurement_temperature 150(2)
_cell_measurement_theta_max 29.1596
_cell_measurement_theta_min 2.8044
_cell_volume 5390.5(3)
_computing_cell_refinement
; 
CrysAlis RED, Oxford Diffraction Ltd., 
Version 1.171.32.29 (release 10-06-2008 CrysAlis171 .NET) 
(compiled Jun 10 2008,16:49:55) 
;
_computing_data_collection
; 
CrysAlis CCD, Oxford Diffraction Ltd., 
Version 1.171.32.29 (release 10-06-2008 CrysAlis171 .NET) 
(compiled Jun 10 2008,16:49:55) 
;
_computing_data_reduction
; 
CrysAlis RED, Oxford Diffraction Ltd., 
Version 1.171.32.29 (release 10-06-2008 CrysAlis171 .NET) 
(compiled Jun 10 2008,16:49:55) 
;
_computing_molecular_graphics 'Bruker SHELXTL'
_computing_publication_material 'Bruker SHELXTL'
_computing_structure_refinement 'SHELXL-97 (Sheldrick, 2008)'
_computing_structure_solution 'SHELXS-97 (Sheldrick, 2008)'
_diffrn_ambient_temperature 150(2)
_diffrn_measured_fraction_theta_full 0.999
_diffrn_measured_fraction_theta_max 0.890
_diffrn_measurement_device_type 'CCD detector'
_diffrn_measurement_method '\w scans'
_diffrn_radiation_monochromator graphite
_diffrn_radiation_probe x-ray
_diffrn_radiation_type MoK\a
_diffrn_radiation_wavelength 0.71073
_diffrn_reflns_av_R_equivalents 0.0387
_diffrn_reflns_av_unetI/netI 0.0486
_diffrn_reflns_limit_h_max 17
_diffrn_reflns_limit_h_min -14
_diffrn_reflns_limit_k_max 28
_diffrn_reflns_limit_k_min -28
_diffrn_reflns_limit_l_max 24
_diffrn_reflns_limit_l_min -28
_diffrn_reflns_number 43695
_diffrn_reflns_theta_full 26.00
_diffrn_reflns_theta_max 29.22
_diffrn_reflns_theta_min 2.81
_diffrn_source 'fine-focus sealed tube'
_exptl_absorpt_coefficient_mu 0.403
_exptl_absorpt_correction_T_max 1.00000
_exptl_absorpt_correction_T_min 0.98002
_exptl_absorpt_correction_type multi-scan
_exptl_absorpt_process_details
; 
CrysAlisPro, Agilent Technologies, 
Version 1.171.35.21 (release 20-01-2012 CrysAlis171 .NET) 
(compiled Jan 23 2012,18:06:46) 
Empirical absorption correction using spherical harmonics, 
 implemented in SCALE3 ABSPACK scaling algorithm. 
;
_exptl_crystal_colour blue
_exptl_crystal_density_diffrn 1.050
_exptl_crystal_density_method 'not measured'
_exptl_crystal_description parallelepiped
_exptl_crystal_F_000 1772
_exptl_crystal_size_max 0.43
_exptl_crystal_size_mid 0.37
_exptl_crystal_size_min 0.32
_platon_squeeze_details ' '
_refine_diff_density_max 0.511
_refine_diff_density_min -0.284
_refine_diff_density_rms 0.073
_refine_ls_extinction_method none
_refine_ls_goodness_of_fit_ref 1.029
_refine_ls_hydrogen_treatment constr
_refine_ls_matrix_type full
_refine_ls_number_parameters 578
_refine_ls_number_reflns 13037
_refine_ls_number_restraints 0
_refine_ls_restrained_S_all 1.029
_refine_ls_R_factor_all 0.0789
_refine_ls_R_factor_gt 0.0559
_refine_ls_shift/su_max 0.003
_refine_ls_shift/su_mean 0.000
_refine_ls_structure_factor_coef Fsqd
_refine_ls_weighting_details 'calc w=1/[\s^2^(Fo^2^)+(0.0893P)^2^+3.7300P] where P=(Fo^2^+2Fc^2^)/3'
_refine_ls_weighting_scheme calc
_refine_ls_wR_factor_gt 0.1593
_refine_ls_wR_factor_ref 0.1719
_reflns_number_gt 9666
_reflns_number_total 13037
_reflns_threshold_expression >2sigma(I)
_cod_data_source_file c6dt00137h2.cif
_cod_data_source_block cop
_cod_depositor_comments 'Adding full bibliography for 7038220--7038225.cif.'
_cod_original_sg_symbol_H-M 'P 21/c'
_cod_database_code 7038225

loop_
_symmetry_equiv_pos_as_xyz
'x, y, z'
'-x, y+1/2, -z+1/2'
'-x, -y, -z'
'x, -y-1/2, z-1/2'

loop_
_atom_site_label
_atom_site_type_symbol
_atom_site_fract_x
_atom_site_fract_y
_atom_site_fract_z
_atom_site_U_iso_or_equiv
_atom_site_adp_type
_atom_site_occupancy
_atom_site_symmetry_multiplicity
_atom_site_calc_flag
_atom_site_refinement_flags
_atom_site_disorder_assembly
_atom_site_disorder_group
Co Co 0.54938(2) 0.184755(15) 0.384212(16) 0.02148(10) Uani 1 1 d . . .
Cl Cl 0.60203(6) 0.20621(4) 0.49430(3) 0.03973(18) Uani 1 1 d . . .
N1 N 0.51435(17) 0.27612(10) 0.33876(11) 0.0264(4) Uani 1 1 d . . .
N2 N 0.66760(16) 0.17223(9) 0.34059(10) 0.0226(4) Uani 1 1 d . . .
N3 N 0.52086(16) 0.08419(10) 0.37761(10) 0.0228(4) Uani 1 1 d . . .
N4 N 0.3338(2) 0.17602(12) 0.46948(12) 0.0372(6) Uani 1 1 d . . .
C1 C 0.4306(2) 0.32021(12) 0.33649(14) 0.0310(6) Uani 1 1 d . A .
C2 C 0.4434(2) 0.37637(13) 0.29864(16) 0.0370(6) Uani 1 1 d . . .
H2A H 0.3964 0.4128 0.2886 0.044 Uiso 1 1 calc R . .
C3 C 0.5339(2) 0.36732(13) 0.28056(15) 0.0349(6) Uani 1 1 d . . .
H3A H 0.5631 0.3962 0.2553 0.042 Uiso 1 1 calc R . .
C4 C 0.5791(2) 0.30533(11) 0.30647(13) 0.0260(5) Uani 1 1 d . . .
C5 C 0.67921(19) 0.28181(12) 0.29940(12) 0.0246(5) Uani 1 1 d . . .
C6 C 0.72108(19) 0.22048(12) 0.31799(12) 0.0238(5) Uani 1 1 d . . .
C7 C 0.82323(19) 0.19593(12) 0.31142(13) 0.0262(5) Uani 1 1 d . . .
H7A H 0.8769 0.2201 0.2988 0.031 Uiso 1 1 calc R . .
C8 C 0.82810(19) 0.13280(12) 0.32646(13) 0.0259(5) Uani 1 1 d . . .
H8A H 0.8862 0.1041 0.3271 0.031 Uiso 1 1 calc R . .
C9 C 0.72719(18) 0.11648(11) 0.34170(12) 0.0223(5) Uani 1 1 d . . .
C10 C 0.69093(18) 0.05439(11) 0.34952(12) 0.0223(5) Uani 1 1 d . . .
C11 C 0.58883(19) 0.04082(11) 0.36129(12) 0.0227(5) Uani 1 1 d . . .
C12 C 0.54359(19) -0.02375(12) 0.35779(13) 0.0265(5) Uani 1 1 d . . .
H12A H 0.5748 -0.0620 0.3464 0.032 Uiso 1 1 calc R . .
C13 C 0.4496(2) -0.01971(12) 0.37358(13) 0.0286(5) Uani 1 1 d . . .
H13A H 0.4016 -0.0543 0.3748 0.034 Uiso 1 1 calc R . .
C14 C 0.43556(19) 0.04756(12) 0.38845(12) 0.0257(5) Uani 1 1 d . A .
C15 C 0.3538(2) 0.07267(12) 0.41182(13) 0.0268(5) Uani 1 1 d . . .
C16 C 0.3433(2) 0.14196(13) 0.41454(12) 0.0271(5) Uani 1 1 d . A .
C17 C 0.34587(18) 0.18747(11) 0.36640(12) 0.0216(5) Uani 1 1 d . . .
C18 C 0.33968(19) 0.24886(12) 0.39482(13) 0.0273(5) Uani 1 1 d . A .
C19 C 0.33129(19) 0.23827(13) 0.45802(12) 0.0270(5) Uani 1 1 d . A .
C20 C 0.3511(2) 0.31101(12) 0.36788(15) 0.0310(6) Uani 1 1 d . . .
C21 C 0.7387(2) 0.32472(12) 0.26443(13) 0.0276(5) Uani 1 1 d . . .
C22 C 0.7981(2) 0.37780(15) 0.29489(15) 0.0399(7) Uani 1 1 d . . .
H22A H 0.8042 0.3869 0.3397 0.048 Uiso 1 1 calc R . .
C23 C 0.8486(3) 0.41774(16) 0.26015(18) 0.0488(8) Uani 1 1 d . . .
H23A H 0.8885 0.4544 0.2812 0.059 Uiso 1 1 calc R . .
C24 C 0.8414(2) 0.40462(16) 0.19507(17) 0.0442(8) Uani 1 1 d . . .
H24A H 0.8770 0.4319 0.1718 0.053 Uiso 1 1 calc R . .
C25 C 0.7830(3) 0.35226(15) 0.16445(16) 0.0413(7) Uani 1 1 d . . .
H25A H 0.7778 0.3431 0.1198 0.050 Uiso 1 1 calc R . .
C26 C 0.7312(2) 0.31243(13) 0.19891(15) 0.0349(6) Uani 1 1 d . . .
H26A H 0.6901 0.2764 0.1773 0.042 Uiso 1 1 calc R . .
C27 C 0.75902(18) -0.00148(12) 0.34111(13) 0.0259(5) Uani 1 1 d . . .
C28 C 0.7901(2) -0.00933(14) 0.28384(15) 0.0347(6) Uani 1 1 d . . .
H28A H 0.7663 0.0211 0.2491 0.042 Uiso 1 1 calc R . .
C29 C 0.8553(2) -0.06083(16) 0.27684(18) 0.0455(8) Uani 1 1 d . . .
H29A H 0.8770 -0.0651 0.2379 0.055 Uiso 1 1 calc R . .
C30 C 0.8882(2) -0.10548(15) 0.3265(2) 0.0513(9) Uani 1 1 d . . .
H30A H 0.9336 -0.1404 0.3221 0.062 Uiso 1 1 calc R . .
C31 C 0.8560(2) -0.09997(14) 0.38254(18) 0.0443(8) Uani 1 1 d . . .
H31A H 0.8775 -0.1319 0.4160 0.053 Uiso 1 1 calc R . .
C32 C 0.7922(2) -0.04789(12) 0.39078(15) 0.0316(6) Uani 1 1 d . . .
H32A H 0.7712 -0.0440 0.4300 0.038 Uiso 1 1 calc R . .
C33 C 0.2752(2) 0.03174(13) 0.43297(13) 0.0279(5) Uani 1 1 d . A .
C34 C 0.3051(2) -0.02610(13) 0.46724(12) 0.0286(5) Uani 1 1 d . . .
H34A H 0.3791 -0.0397 0.4793 0.034 Uiso 1 1 calc R A .
C35 C 0.2277(2) -0.06403(13) 0.48397(12) 0.0289(5) Uani 1 1 d . A .
H35A H 0.2489 -0.1034 0.5072 0.035 Uiso 1 1 calc R . .
C36 C 0.1196(2) -0.04447(14) 0.46676(13) 0.0330(6) Uani 1 1 d . . .
H36A H 0.0665 -0.0708 0.4775 0.040 Uiso 1 1 calc R A .
C37 C 0.0890(2) 0.01364(15) 0.43391(13) 0.0344(6) Uani 1 1 d . A .
H37A H 0.0152 0.0275 0.4228 0.041 Uiso 1 1 calc R . .
C38 C 0.1661(2) 0.05147(14) 0.41730(13) 0.0311(6) Uani 1 1 d . . .
H38A H 0.1448 0.0913 0.3950 0.037 Uiso 1 1 calc R A .
C39 C 0.2796(2) 0.36415(14) 0.37810(15) 0.0366(6) Uani 1 1 d . A .
C40 C 0.1725(2) 0.34835(17) 0.37691(15) 0.0429(7) Uani 1 1 d . . .
H40A H 0.1472 0.3051 0.3692 0.051 Uiso 1 1 calc R A .
C41 C 0.1035(3) 0.3968(2) 0.38709(17) 0.0606(11) Uani 1 1 d . A .
H41A H 0.0312 0.3861 0.3865 0.073 Uiso 1 1 calc R . .
C42 C 0.1380(4) 0.4591(2) 0.39788(19) 0.0690(13) Uani 1 1 d . . .
H42A H 0.0897 0.4916 0.4043 0.083 Uiso 1 1 calc R A .
C43 C 0.2430(4) 0.47507(18) 0.39954(18) 0.0633(11) Uani 1 1 d . A .
H43A H 0.2666 0.5187 0.4069 0.076 Uiso 1 1 calc R . .
C44 C 0.3153(3) 0.42774(15) 0.39047(16) 0.0467(8) Uani 1 1 d . . .
H44A H 0.3882 0.4389 0.3927 0.056 Uiso 1 1 calc R A .
C45 C 0.3528(4) 0.15376(19) 0.5360(2) 0.0301(11) Uani 0.626(6) 1 d P A 1
H45A H 0.3936 0.1125 0.5409 0.036 Uiso 0.626(6) 1 calc PR A 1
H45B H 0.2814 0.1444 0.5431 0.036 Uiso 0.626(6) 1 calc PR A 1
C46 C 0.4139(4) 0.1987(2) 0.5888(2) 0.0328(11) Uani 0.626(6) 1 d P A 1
H46A H 0.4827 0.2140 0.5868 0.039 Uiso 0.626(6) 1 calc PR A 1
C47 C 0.3796(6) 0.2184(3) 0.6375(4) 0.0462(16) Uani 0.626(6) 1 d P A 1
H47A H 0.3111 0.2042 0.6412 0.055 Uiso 0.626(6) 1 calc PR A 1
H47B H 0.4230 0.2471 0.6695 0.055 Uiso 0.626(6) 1 calc PR A 1
C45' C 0.3453(7) 0.2763(3) 0.5149(4) 0.0320(19) Uani 0.374(6) 1 d P A 2
H45C H 0.2735 0.2950 0.5132 0.038 Uiso 0.374(6) 1 calc PR A 2
H45D H 0.3939 0.3127 0.5124 0.038 Uiso 0.374(6) 1 calc PR A 2
C46' C 0.3900(10) 0.2452(5) 0.5806(5) 0.058(3) Uani 0.374(6) 1 d P A 2
H46B H 0.4584 0.2240 0.5889 0.069 Uiso 0.374(6) 1 calc PR A 2
C47' C 0.3431(14) 0.2448(7) 0.6276(7) 0.064(4) Uani 0.374(6) 1 d P A 2
H47C H 0.2747 0.2654 0.6213 0.077 Uiso 0.374(6) 1 calc PR A 2
H47D H 0.3775 0.2237 0.6681 0.077 Uiso 0.374(6) 1 calc PR A 2
C48 C 0.3226(2) 0.17359(12) 0.29380(12) 0.0255(5) Uani 1 1 d . A .
H48A H 0.3591 0.1328 0.2880 0.031 Uiso 1 1 calc R . .
H48B H 0.3533 0.2088 0.2730 0.031 Uiso 1 1 calc R . .
C49 C 0.2018(2) 0.16780(12) 0.25960(12) 0.0260(5) Uani 1 1 d . . .
C50 C 0.1501(2) 0.10815(14) 0.25283(15) 0.0373(6) Uani 1 1 d . A .
H50A H 0.1911 0.0706 0.2701 0.045 Uiso 1 1 calc R . .
C51 C 0.0391(2) 0.10256(14) 0.22112(15) 0.0402(7) Uani 1 1 d . . .
H51A H 0.0053 0.0613 0.2179 0.048 Uiso 1 1 calc R A .
C52 C -0.0232(2) 0.15610(14) 0.19412(14) 0.0337(6) Uani 1 1 d . A .
C53 C 0.0294(2) 0.21540(14) 0.20208(17) 0.0429(7) Uani 1 1 d . . .
H53A H -0.0115 0.2532 0.1856 0.051 Uiso 1 1 calc R A .
C54 C 0.1400(2) 0.22093(14) 0.23341(16) 0.0411(7) Uani 1 1 d . A .
H54A H 0.1738 0.2622 0.2369 0.049 Uiso 1 1 calc R . .
C55 C -0.1415(2) 0.14960(17) 0.15683(16) 0.0444(7) Uani 1 1 d . . .
H55A H -0.1716 0.1923 0.1417 0.067 Uiso 1 1 calc R A .
H55B H -0.1810 0.1310 0.1856 0.067 Uiso 1 1 calc R . .
H55C H -0.1493 0.1213 0.1188 0.067 Uiso 1 1 calc R . .

loop_
_atom_site_aniso_label
_atom_site_aniso_U_11
_atom_site_aniso_U_22
_atom_site_aniso_U_33
_atom_site_aniso_U_23
_atom_site_aniso_U_13
_atom_site_aniso_U_12
Co 0.02020(17) 0.02153(17) 0.02338(18) 0.00010(12) 0.00737(12) 0.00340(12)
Cl 0.0345(4) 0.0532(4) 0.0274(3) -0.0093(3) 0.0026(3) 0.0131(3)
N1 0.0237(10) 0.0230(10) 0.0349(12) 0.0021(9) 0.0119(9) 0.0022(8)
N2 0.0211(9) 0.0217(10) 0.0266(11) -0.0014(8) 0.0098(8) -0.0008(8)
N3 0.0215(9) 0.0231(10) 0.0264(11) 0.0021(8) 0.0112(8) 0.0024(8)
N4 0.0355(13) 0.0496(15) 0.0278(12) 0.0020(10) 0.0113(10) 0.0141(11)
C1 0.0237(12) 0.0244(12) 0.0448(16) 0.0013(11) 0.0100(11) 0.0037(10)
C2 0.0306(14) 0.0248(13) 0.0553(19) 0.0088(12) 0.0119(13) 0.0059(11)
C3 0.0277(13) 0.0289(14) 0.0475(17) 0.0121(12) 0.0098(12) 0.0028(11)
C4 0.0243(12) 0.0217(12) 0.0316(14) 0.0029(10) 0.0074(10) 0.0001(9)
C5 0.0213(11) 0.0242(12) 0.0275(13) 0.0009(9) 0.0060(10) -0.0026(9)
C6 0.0207(11) 0.0264(12) 0.0242(12) 0.0002(9) 0.0063(9) -0.0010(9)
C7 0.0200(11) 0.0296(13) 0.0303(13) -0.0001(10) 0.0094(10) -0.0013(10)
C8 0.0194(11) 0.0272(12) 0.0311(13) -0.0013(10) 0.0075(10) 0.0043(9)
C9 0.0196(11) 0.0253(12) 0.0217(12) 0.0000(9) 0.0057(9) 0.0034(9)
C10 0.0199(11) 0.0225(11) 0.0239(12) -0.0025(9) 0.0054(9) 0.0024(9)
C11 0.0220(11) 0.0243(11) 0.0218(12) -0.0021(9) 0.0062(9) 0.0027(9)
C12 0.0225(11) 0.0233(12) 0.0326(13) -0.0039(10) 0.0064(10) 0.0013(9)
C13 0.0239(12) 0.0249(12) 0.0375(15) 0.0006(10) 0.0101(11) -0.0003(10)
C14 0.0233(11) 0.0275(12) 0.0272(13) 0.0051(10) 0.0087(10) 0.0024(10)
C15 0.0251(12) 0.0305(13) 0.0279(13) 0.0077(10) 0.0126(10) 0.0060(10)
C16 0.0277(12) 0.0326(13) 0.0241(13) 0.0038(10) 0.0125(10) 0.0117(10)
C17 0.0169(10) 0.0255(12) 0.0233(12) 0.0024(9) 0.0072(9) 0.0048(9)
C18 0.0194(11) 0.0317(13) 0.0329(14) -0.0042(10) 0.0109(10) 0.0003(10)
C19 0.0225(11) 0.0342(14) 0.0257(13) -0.0067(10) 0.0096(10) 0.0045(10)
C20 0.0233(12) 0.0240(12) 0.0465(16) -0.0042(11) 0.0115(11) 0.0033(10)
C21 0.0218(11) 0.0284(13) 0.0330(14) 0.0088(10) 0.0088(10) 0.0034(10)
C22 0.0389(15) 0.0439(17) 0.0353(16) 0.0018(13) 0.0084(12) -0.0121(13)
C23 0.0373(16) 0.0468(18) 0.057(2) 0.0118(15) 0.0047(14) -0.0169(14)
C24 0.0289(14) 0.0523(19) 0.056(2) 0.0239(15) 0.0187(14) 0.0036(13)
C25 0.0460(17) 0.0432(17) 0.0423(17) 0.0104(13) 0.0250(14) 0.0101(14)
C26 0.0419(15) 0.0290(13) 0.0377(15) 0.0036(11) 0.0177(13) 0.0053(12)
C27 0.0171(10) 0.0235(12) 0.0368(14) -0.0094(10) 0.0074(10) -0.0022(9)
C28 0.0251(12) 0.0370(15) 0.0441(16) -0.0149(12) 0.0131(12) -0.0041(11)
C29 0.0291(14) 0.0454(18) 0.066(2) -0.0299(16) 0.0195(14) -0.0038(13)
C30 0.0250(14) 0.0336(16) 0.094(3) -0.0315(17) 0.0146(16) 0.0015(12)
C31 0.0263(13) 0.0225(13) 0.076(2) -0.0077(14) 0.0022(14) 0.0018(11)
C32 0.0226(12) 0.0206(12) 0.0483(17) -0.0068(11) 0.0049(11) -0.0016(10)
C33 0.0243(12) 0.0354(14) 0.0269(13) 0.0048(10) 0.0121(10) 0.0035(10)
C34 0.0240(12) 0.0343(14) 0.0271(13) 0.0055(10) 0.0069(10) 0.0044(10)
C35 0.0339(13) 0.0301(13) 0.0238(13) 0.0031(10) 0.0102(10) -0.0002(11)
C36 0.0292(13) 0.0427(15) 0.0296(14) -0.0021(11) 0.0124(11) -0.0061(12)
C37 0.0212(12) 0.0519(17) 0.0315(14) 0.0022(12) 0.0099(11) 0.0059(12)
C38 0.0282(13) 0.0387(15) 0.0290(14) 0.0097(11) 0.0124(11) 0.0105(11)
C39 0.0334(14) 0.0372(15) 0.0393(16) 0.0006(12) 0.0106(12) 0.0143(12)
C40 0.0367(15) 0.059(2) 0.0373(16) 0.0114(14) 0.0176(13) 0.0212(14)
C41 0.054(2) 0.094(3) 0.0415(19) 0.0205(19) 0.0250(16) 0.044(2)
C42 0.084(3) 0.078(3) 0.050(2) 0.0083(19) 0.027(2) 0.061(2)
C43 0.089(3) 0.0439(19) 0.050(2) -0.0023(16) 0.010(2) 0.035(2)
C44 0.0487(18) 0.0362(16) 0.0508(19) -0.0030(14) 0.0077(15) 0.0133(14)
C45 0.045(3) 0.023(2) 0.028(2) 0.0042(16) 0.0192(19) 0.0015(18)
C46 0.044(3) 0.028(3) 0.027(2) 0.0023(17) 0.0112(19) -0.0028(19)
C47 0.058(4) 0.048(4) 0.036(3) -0.010(3) 0.017(3) -0.012(3)
C45' 0.052(5) 0.011(3) 0.039(4) -0.001(3) 0.023(3) 0.001(3)
C46' 0.076(7) 0.052(7) 0.042(5) -0.012(4) 0.013(5) -0.006(5)
C47' 0.100(12) 0.060(9) 0.045(7) -0.005(6) 0.043(8) -0.002(7)
C48 0.0253(12) 0.0292(13) 0.0233(12) 0.0030(10) 0.0091(10) 0.0027(10)
C49 0.0253(12) 0.0322(13) 0.0216(12) 0.0001(10) 0.0084(10) 0.0013(10)
C50 0.0358(14) 0.0293(14) 0.0429(17) 0.0012(12) 0.0052(12) 0.0024(12)
C51 0.0384(15) 0.0331(15) 0.0471(18) -0.0047(13) 0.0095(13) -0.0064(12)
C52 0.0310(13) 0.0391(15) 0.0328(15) -0.0044(12) 0.0122(11) 0.0001(12)
C53 0.0338(15) 0.0306(15) 0.058(2) 0.0045(13) 0.0040(14) 0.0055(12)
C54 0.0342(15) 0.0270(14) 0.0560(19) 0.0031(13) 0.0036(13) -0.0016(11)
C55 0.0326(15) 0.055(2) 0.0434(18) -0.0089(14) 0.0079(13) -0.0051(14)

loop_
_atom_type_symbol
_atom_type_description
_atom_type_scat_dispersion_real
_atom_type_scat_dispersion_imag
_atom_type_scat_source
C C 0.0033 0.0016 'International Tables Vol C Tables 4.2.6.8 and 6.1.1.4'
H H 0.0000 0.0000 'International Tables Vol C Tables 4.2.6.8 and 6.1.1.4'
N N 0.0061 0.0033 'International Tables Vol C Tables 4.2.6.8 and 6.1.1.4'
Cl Cl 0.1484 0.1585 'International Tables Vol C Tables 4.2.6.8 and 6.1.1.4'
Co Co 0.3494 0.9721 'International Tables Vol C Tables 4.2.6.8 and 6.1.1.4'

loop_
_geom_angle_atom_site_label_1
_geom_angle_atom_site_label_2
_geom_angle_atom_site_label_3
_geom_angle
N2 Co N1 89.61(8)
N2 Co N3 88.95(8)
N1 Co N3 147.47(8)
N2 Co Cl 117.38(6)
N1 Co Cl 104.75(6)
N3 Co Cl 104.71(6)
C4 N1 C1 105.5(2)
C4 N1 Co 123.23(16)
C1 N1 Co 131.21(17)
C6 N2 C9 106.45(19)
C6 N2 Co 125.96(16)
C9 N2 Co 126.00(16)
C11 N3 C14 105.8(2)
C11 N3 Co 123.66(16)
C14 N3 Co 130.52(16)
C19 N4 C16 110.1(2)
C19 N4 C45 119.1(3)
C16 N4 C45 128.9(3)
C20 C1 N1 124.0(2)
C20 C1 C2 126.6(2)
N1 C1 C2 109.4(2)
C3 C2 C1 107.2(2)
C3 C2 H2A 126.4
C1 C2 H2A 126.4
C2 C3 C4 107.4(2)
C2 C3 H3A 126.3
C4 C3 H3A 126.3
N1 C4 C5 127.1(2)
N1 C4 C3 110.5(2)
C5 C4 C3 122.4(2)
C6 C5 C4 124.7(2)
C6 C5 C21 118.1(2)
C4 C5 C21 117.1(2)
N2 C6 C5 124.9(2)
N2 C6 C7 109.6(2)
C5 C6 C7 125.3(2)
C8 C7 C6 107.4(2)
C8 C7 H7A 126.3
C6 C7 H7A 126.3
C7 C8 C9 107.1(2)
C7 C8 H8A 126.4
C9 C8 H8A 126.4
N2 C9 C10 124.8(2)
N2 C9 C8 108.9(2)
C10 C9 C8 126.0(2)
C9 C10 C11 123.8(2)
C9 C10 C27 118.3(2)
C11 C10 C27 117.8(2)
N3 C11 C10 126.9(2)
N3 C11 C12 110.1(2)
C10 C11 C12 123.0(2)
C13 C12 C11 107.7(2)
C13 C12 H12A 126.1
C11 C12 H12A 126.1
C12 C13 C14 106.9(2)
C12 C13 H13A 126.5
C14 C13 H13A 126.5
C15 C14 N3 124.3(2)
C15 C14 C13 126.4(2)
N3 C14 C13 109.3(2)
C14 C15 C16 118.5(2)
C14 C15 C33 123.1(2)
C16 C15 C33 118.4(2)
C17 C16 N4 107.3(2)
C17 C16 C15 128.2(2)
N4 C16 C15 124.5(2)
C16 C17 C18 106.0(2)
C16 C17 C48 125.4(2)
C18 C17 C48 125.9(2)
C19 C18 C17 107.4(2)
C19 C18 C20 124.8(2)
C17 C18 C20 127.5(2)
N4 C19 C18 109.2(2)
N4 C19 C45' 113.5(3)
C18 C19 C45' 135.4(4)
C1 C20 C18 119.4(2)
C1 C20 C39 122.7(2)
C18 C20 C39 117.8(2)
C22 C21 C26 118.8(2)
C22 C21 C5 121.8(2)
C26 C21 C5 119.3(2)
C23 C22 C21 120.1(3)
C23 C22 H22A 119.9
C21 C22 H22A 119.9
C22 C23 C24 120.6(3)
C22 C23 H23A 119.7
C24 C23 H23A 119.7
C25 C24 C23 119.8(3)
C25 C24 H24A 120.1
C23 C24 H24A 120.1
C24 C25 C26 119.8(3)
C24 C25 H25A 120.1
C26 C25 H25A 120.1
C21 C26 C25 120.9(3)
C21 C26 H26A 119.6
C25 C26 H26A 119.6
C32 C27 C28 118.5(2)
C32 C27 C10 120.2(2)
C28 C27 C10 121.4(2)
C27 C28 C29 121.1(3)
C27 C28 H28A 119.5
C29 C28 H28A 119.5
C30 C29 C28 119.6(3)
C30 C29 H29A 120.2
C28 C29 H29A 120.2
C31 C30 C29 120.5(3)
C31 C30 H30A 119.8
C29 C30 H30A 119.8
C30 C31 C32 120.5(3)
C30 C31 H31A 119.7
C32 C31 H31A 119.7
C27 C32 C31 119.8(3)
C27 C32 H32A 120.1
C31 C32 H32A 120.1
C38 C33 C34 118.5(2)
C38 C33 C15 118.8(2)
C34 C33 C15 122.7(2)
C35 C34 C33 120.6(2)
C35 C34 H34A 119.7
C33 C34 H34A 119.7
C34 C35 C36 120.1(2)
C34 C35 H35A 120.0
C36 C35 H35A 120.0
C35 C36 C37 120.0(2)
C35 C36 H36A 120.0
C37 C36 H36A 120.0
C36 C37 C38 119.9(2)
C36 C37 H37A 120.0
C38 C37 H37A 120.0
C37 C38 C33 120.8(2)
C37 C38 H38A 119.6
C33 C38 H38A 119.6
C44 C39 C40 119.3(3)
C44 C39 C20 122.9(3)
C40 C39 C20 117.8(3)
C41 C40 C39 119.4(4)
C41 C40 H40A 120.3
C39 C40 H40A 120.3
C42 C41 C40 121.2(4)
C42 C41 H41A 119.4
C40 C41 H41A 119.4
C43 C42 C41 119.9(3)
C43 C42 H42A 120.0
C41 C42 H42A 120.0
C42 C43 C44 120.7(4)
C42 C43 H43A 119.6
C44 C43 H43A 119.6
C39 C44 C43 119.5(3)
C39 C44 H44A 120.3
C43 C44 H44A 120.3
N4 C45 C46 116.2(3)
N4 C45 H45A 108.2
C46 C45 H45A 108.2
N4 C45 H45B 108.2
C46 C45 H45B 108.2
H45A C45 H45B 107.4
C47 C46 C45 124.7(5)
C47 C46 H46A 117.7
C45 C46 H46A 117.7
C46 C47 H47A 120.0
C46 C47 H47B 120.0
H47A C47 H47B 120.0
C19 C45' C46' 118.7(6)
C19 C45' H45C 107.6
C46' C45' H45C 107.6
C19 C45' H45D 107.6
C46' C45' H45D 107.6
H45C C45' H45D 107.1
C47' C46' C45' 125.6(12)
C47' C46' H46B 117.2
C45' C46' H46B 117.2
C46' C47' H47C 120.0
C46' C47' H47D 120.0
H47C C47' H47D 120.0
C17 C48 C49 112.1(2)
C17 C48 H48A 109.2
C49 C48 H48A 109.2
C17 C48 H48B 109.2
C49 C48 H48B 109.2
H48A C48 H48B 107.9
C54 C49 C50 117.9(2)
C54 C49 C48 121.3(2)
C50 C49 C48 120.8(2)
C49 C50 C51 121.0(3)
C49 C50 H50A 119.5
C51 C50 H50A 119.5
C52 C51 C50 121.2(3)
C52 C51 H51A 119.4
C50 C51 H51A 119.4
C53 C52 C51 117.1(3)
C53 C52 C55 121.7(3)
C51 C52 C55 121.2(3)
C54 C53 C52 121.7(3)
C54 C53 H53A 119.2
C52 C53 H53A 119.2
C49 C54 C53 121.1(3)
C49 C54 H54A 119.4
C53 C54 H54A 119.4
C52 C55 H55A 109.5
C52 C55 H55B 109.5
H55A C55 H55B 109.5
C52 C55 H55C 109.5
H55A C55 H55C 109.5
H55B C55 H55C 109.5

loop_
_geom_bond_atom_site_label_1
_geom_bond_atom_site_label_2
_geom_bond_distance
Co N2 2.010(2)
Co N1 2.111(2)
Co N3 2.110(2)
Co Cl 2.2805(7)
N1 C4 1.362(3)
N1 C1 1.399(3)
N2 C6 1.374(3)
N2 C9 1.380(3)
N3 C11 1.364(3)
N3 C14 1.404(3)
N4 C19 1.309(4)
N4 C16 1.398(3)
N4 C45 1.437(5)
C1 C20 1.384(4)
C1 C2 1.449(4)
C2 C3 1.337(4)
C2 H2A 0.9500
C3 C4 1.448(3)
C3 H3A 0.9500
C4 C5 1.422(3)
C5 C6 1.389(3)
C5 C21 1.501(3)
C6 C7 1.449(3)
C7 C8 1.342(3)
C7 H7A 0.9500
C8 C9 1.462(3)
C8 H8A 0.9500
C9 C10 1.393(3)
C10 C11 1.430(3)
C10 C27 1.490(3)
C11 C12 1.450(3)
C12 C13 1.344(3)
C12 H12A 0.9500
C13 C14 1.450(4)
C13 H13A 0.9500
C14 C15 1.385(3)
C15 C16 1.443(4)
C15 C33 1.483(3)
C16 C17 1.398(3)
C17 C18 1.418(3)
C17 C48 1.510(3)
C18 C19 1.395(4)
C18 C20 1.432(4)
C19 C45' 1.408(7)
C20 C39 1.487(4)
C21 C22 1.385(4)
C21 C26 1.390(4)
C22 C23 1.388(4)
C22 H22A 0.9500
C23 C24 1.385(5)
C23 H23A 0.9500
C24 C25 1.369(5)
C24 H24A 0.9500
C25 C26 1.393(4)
C25 H25A 0.9500
C26 H26A 0.9500
C27 C32 1.398(4)
C27 C28 1.395(4)
C28 C29 1.389(4)
C28 H28A 0.9500
C29 C30 1.373(5)
C29 H29A 0.9500
C30 C31 1.374(5)
C30 H30A 0.9500
C31 C32 1.395(4)
C31 H31A 0.9500
C32 H32A 0.9500
C33 C38 1.401(3)
C33 C34 1.395(4)
C34 C35 1.390(4)
C34 H34A 0.9500
C35 C36 1.388(4)
C35 H35A 0.9500
C36 C37 1.388(4)
C36 H36A 0.9500
C37 C38 1.386(4)
C37 H37A 0.9500
C38 H38A 0.9500
C39 C44 1.393(4)
C39 C40 1.406(4)
C40 C41 1.394(4)
C40 H40A 0.9500
C41 C42 1.361(6)
C41 H41A 0.9500
C42 C43 1.376(6)
C42 H42A 0.9500
C43 C44 1.400(4)
C43 H43A 0.9500
C44 H44A 0.9500
C45 C46 1.492(6)
C45 H45A 0.9900
C45 H45B 0.9900
C46 C47 1.302(9)
C46 H46A 0.9500
C47 H47A 0.9500
C47 H47B 0.9500
C45' C46' 1.489(13)
C45' H45C 0.9900
C45' H45D 0.9900
C46' C47' 1.308(17)
C46' H46B 0.9500
C47' H47C 0.9500
C47' H47D 0.9500
C48 C49 1.512(3)
C48 H48A 0.9900
C48 H48B 0.9900
C49 C54 1.374(4)
C49 C50 1.389(4)
C50 C51 1.390(4)
C50 H50A 0.9500
C51 C52 1.388(4)
C51 H51A 0.9500
C52 C53 1.386(4)
C52 C55 1.499(4)
C53 C54 1.385(4)
C53 H53A 0.9500
C54 H54A 0.9500
C55 H55A 0.9800
C55 H55B 0.9800
C55 H55C 0.9800

loop_
_platon_squeeze_void_nr
_platon_squeeze_void_average_x
_platon_squeeze_void_average_y
_platon_squeeze_void_average_z
_platon_squeeze_void_volume
_platon_squeeze_void_count_electrons
_platon_squeeze_void_content
1 -0.015 0.000 0.000 871 128 ' '
2 -0.067 0.500 0.500 871 128 ' '
